data_7061512
loop_
_publ_author_name
'Kumari, Annu'
'Dehaen, Wim'
'Chopra, Deepak'
'Dey, Swapan'

_publ_section_title
;
 Imidazopyridine--fluoride interaction: solvent-switched AIE effects via
 S&#x22EF;O conformational locking
;
_journal_issue 22
_journal_name_full 'New Journal of Chemistry'
_journal_page_first 10628
_journal_page_last 10636
_journal_paper_doi 10.1039/D2NJ00561A
_journal_volume 46
_journal_year 2022
_chemical_formula_sum 'C15 H10 Cl N5 O'
_chemical_formula_weight 311.73
_space_group_crystal_system triclinic
_space_group_IT_number 2
_space_group_name_Hall '-P 1'
_space_group_name_H-M_alt 'P -1'
_atom_sites_solution_hydrogens mixed
_atom_sites_solution_primary direct
_audit_creation_method SHELXL-2018/3
_audit_update_record
;
2021-10-21 deposited with the CCDC.	2022-04-22 downloaded from the CCDC.
;
_cell_angle_alpha 97.024(9)
_cell_angle_beta 91.925(9)
_cell_angle_gamma 96.046(10)
_cell_formula_units_Z 2
_cell_length_a 6.5832(8)
_cell_length_b 7.6795(10)
_cell_length_c 13.7007(13)
_cell_measurement_reflns_used 898
_cell_measurement_temperature 292(2)
_cell_measurement_theta_max 25.2
_cell_measurement_theta_min 1.2
_cell_volume 682.87(14)
_computing_structure_refinement 'SHELXL-2018/3 (Sheldrick, 2018)'
_computing_structure_solution 'SHELXT 2014/5 (Sheldrick, 2014)'
_diffrn_ambient_temperature 292(2)
_diffrn_measured_fraction_theta_full 1.000
_diffrn_measured_fraction_theta_max 1.000
_diffrn_measurement_device_type 'Bruker Smart Apex'
_diffrn_measurement_method '\w and \f scans'
_diffrn_radiation_type MoK\a
_diffrn_radiation_wavelength 0.71073
_diffrn_reflns_av_R_equivalents 0.0266
_diffrn_reflns_av_unetI/netI 0.0657
_diffrn_reflns_Laue_measured_fraction_full 1.000
_diffrn_reflns_Laue_measured_fraction_max 1.000
_diffrn_reflns_limit_h_max 7
_diffrn_reflns_limit_h_min -7
_diffrn_reflns_limit_k_max 9
_diffrn_reflns_limit_k_min -8
_diffrn_reflns_limit_l_max 16
_diffrn_reflns_limit_l_min -16
_diffrn_reflns_number 4948
_diffrn_reflns_point_group_measured_fraction_full 1.000
_diffrn_reflns_point_group_measured_fraction_max 1.000
_diffrn_reflns_theta_full 25.242
_diffrn_reflns_theta_max 25.496
_diffrn_reflns_theta_min 2.689
_exptl_absorpt_coefficient_mu 0.289
_exptl_absorpt_correction_type none
_exptl_crystal_colour colorless
_exptl_crystal_density_diffrn 1.516
_exptl_crystal_description block
_exptl_crystal_F_000 320
_exptl_crystal_size_max 0.068
_exptl_crystal_size_mid 0.056
_exptl_crystal_size_min 0.044
_refine_diff_density_max 0.203
_refine_diff_density_min -0.242
_refine_diff_density_rms 0.047
_refine_ls_extinction_method none
_refine_ls_goodness_of_fit_ref 1.026
_refine_ls_hydrogen_treatment mixed
_refine_ls_matrix_type full
_refine_ls_number_parameters 207
_refine_ls_number_reflns 2536
_refine_ls_number_restraints 0
_refine_ls_restrained_S_all 1.026
_refine_ls_R_factor_all 0.1089
_refine_ls_R_factor_gt 0.0530
_refine_ls_shift/su_max 0.000
_refine_ls_shift/su_mean 0.000
_refine_ls_structure_factor_coef Fsqd
_refine_ls_weighting_details 'w=1/[\s^2^(Fo^2^)+(0.0549P)^2^+0.0606P] where P=(Fo^2^+2Fc^2^)/3'
_refine_ls_weighting_scheme calc
_refine_ls_wR_factor_gt 0.1037
_refine_ls_wR_factor_ref 0.1274
_reflns_Friedel_coverage 0.000
_reflns_number_gt 1557
_reflns_number_total 2536
_reflns_threshold_expression 'I > 2\s(I)'
_cod_data_source_file d2nj00561a2.cif
_cod_data_source_block shelx
_cod_depositor_comments 'Adding full bibliography for 7061511--7061514.cif.'
_cod_database_code 7061512
_shelx_shelxl_version_number 2018/3
_shelx_space_group_comment
;
The symmetry employed for this shelxl refinement is uniquely defined
by the following loop, which should always be used as a source of
symmetry information in preference to the above space-group names.
They are only intended as comments.
;
_shelx_estimated_absorpt_t_min 0.981
_shelx_estimated_absorpt_t_max 0.987

loop_
_space_group_symop_operation_xyz
'x, y, z'
'-x, -y, -z'

loop_
_atom_site_label
_atom_site_type_symbol
_atom_site_fract_x
_atom_site_fract_y
_atom_site_fract_z
_atom_site_U_iso_or_equiv
_atom_site_adp_type
_atom_site_occupancy
_atom_site_site_symmetry_order
_atom_site_calc_flag
_atom_site_refinement_flags_posn
_atom_site_refinement_flags_adp
_atom_site_refinement_flags_occupancy
_atom_site_disorder_assembly
_atom_site_disorder_group
Cl1 Cl 0.55404(13) 1.14856(14) 0.89335(5) 0.0639(3) Uani 1 1 d . . . . .
O1 O 0.2027(3) 0.6758(3) 0.54785(14) 0.0526(6) Uani 1 1 d . . . . .
N4 N 0.6721(3) 1.0277(3) 0.71903(15) 0.0351(6) Uani 1 1 d . . . . .
N5 N 0.7152(3) 0.8986(3) 0.56705(16) 0.0399(6) Uani 1 1 d . . . . .
N3 N 0.4633(4) 0.6746(4) 0.44283(18) 0.0440(7) Uani 1 1 d . . . . .
N2 N 0.1788(4) 0.4922(4) 0.35662(18) 0.0420(7) Uani 1 1 d . . . . .
N1 N 0.4750(4) 0.5306(4) 0.28161(17) 0.0454(7) Uani 1 1 d . . . . .
C9 C 0.5215(4) 0.8509(4) 0.59568(18) 0.0367(7) Uani 1 1 d . . . . .
C15 C 0.8061(4) 1.0054(4) 0.64211(19) 0.0364(7) Uani 1 1 d . . . . .
C10 C 0.4904(4) 0.9289(4) 0.6880(2) 0.0402(8) Uani 1 1 d . . . . .
H10 H 0.371541 0.917524 0.722545 0.048 Uiso 1 1 calc R U . . .
C7 C 0.3751(4) 0.5667(4) 0.3613(2) 0.0386(7) Uani 1 1 d . . . . .
C6 C 0.1455(5) 0.3993(4) 0.2634(2) 0.0396(7) Uani 1 1 d . . . . .
C8 C 0.3776(4) 0.7275(4) 0.5291(2) 0.0389(8) Uani 1 1 d . . . . .
C1 C 0.3307(5) 0.4231(4) 0.2183(2) 0.0435(8) Uani 1 1 d . . . . .
C12 C 0.9217(4) 1.2238(4) 0.8164(2) 0.0449(8) Uani 1 1 d . . . . .
H12 H 0.962228 1.297785 0.874148 0.054 Uiso 1 1 calc R U . . .
C11 C 0.7329(5) 1.1362(4) 0.8059(2) 0.0415(8) Uani 1 1 d . . . . .
C14 C 1.0052(4) 1.0977(4) 0.6550(2) 0.0468(9) Uani 1 1 d . . . . .
H14 H 1.097771 1.085377 0.605484 0.056 Uiso 1 1 calc R U . . .
C13 C 1.0588(4) 1.2036(4) 0.7397(2) 0.0488(9) Uani 1 1 d . . . . .
H13 H 1.189073 1.264751 0.747897 0.059 Uiso 1 1 calc R U . . .
C5 C -0.0297(5) 0.3094(5) 0.2150(2) 0.0564(10) Uani 1 1 d . . . . .
H5 H -0.154152 0.299993 0.245133 0.068 Uiso 1 1 calc R U . . .
C3 C 0.1764(6) 0.2538(5) 0.0742(2) 0.0649(11) Uani 1 1 d . . . . .
H3A H 0.184912 0.201293 0.009771 0.078 Uiso 1 1 calc R U . . .
C2 C 0.3482(5) 0.3485(5) 0.1218(2) 0.0595(10) Uani 1 1 d . . . . .
H2A H 0.471179 0.361915 0.090604 0.071 Uiso 1 1 calc R U . . .
C4 C -0.0094(6) 0.2340(5) 0.1190(2) 0.0625(10) Uani 1 1 d . . . . .
H4 H -0.121903 0.169267 0.084113 0.075 Uiso 1 1 calc R U . . .
H3 H 0.573(4) 0.710(4) 0.436(2) 0.038(10) Uiso 1 1 d . . . . .
H2 H 0.094(5) 0.505(5) 0.400(2) 0.065(11) Uiso 1 1 d . . . . .

loop_
_atom_site_aniso_label
_atom_site_aniso_U_11
_atom_site_aniso_U_22
_atom_site_aniso_U_33
_atom_site_aniso_U_23
_atom_site_aniso_U_13
_atom_site_aniso_U_12
Cl1 0.0623(6) 0.0807(8) 0.0428(5) -0.0095(4) 0.0121(4) -0.0032(5)
O1 0.0376(12) 0.0664(18) 0.0468(12) -0.0055(11) 0.0041(10) -0.0129(12)
N4 0.0319(13) 0.0359(17) 0.0363(13) 0.0030(12) 0.0034(10) -0.0002(12)
N5 0.0351(14) 0.0441(18) 0.0381(13) -0.0023(12) 0.0015(11) 0.0018(13)
N3 0.0344(16) 0.051(2) 0.0409(15) -0.0053(13) -0.0005(13) -0.0088(15)
N2 0.0401(16) 0.0476(19) 0.0350(13) 0.0002(13) 0.0034(13) -0.0057(14)
N1 0.0380(14) 0.0543(19) 0.0392(14) -0.0067(13) 0.0017(12) -0.0022(14)
C9 0.0307(16) 0.041(2) 0.0364(15) 0.0010(14) 0.0001(13) -0.0014(15)
C15 0.0326(15) 0.039(2) 0.0362(15) 0.0020(14) 0.0018(13) 0.0016(15)
C10 0.0311(16) 0.045(2) 0.0411(16) 0.0022(15) 0.0026(13) -0.0070(15)
C7 0.0378(17) 0.036(2) 0.0401(16) 0.0043(15) -0.0033(14) -0.0015(15)
C6 0.0456(18) 0.034(2) 0.0373(15) 0.0033(14) -0.0027(14) -0.0046(15)
C8 0.0403(18) 0.040(2) 0.0351(15) 0.0024(14) -0.0013(14) 0.0020(16)
C1 0.0456(19) 0.043(2) 0.0401(16) -0.0012(15) 0.0001(15) 0.0049(17)
C12 0.0426(18) 0.046(2) 0.0417(17) -0.0030(16) -0.0108(14) -0.0035(17)
C11 0.0464(18) 0.043(2) 0.0332(15) -0.0013(14) -0.0009(13) 0.0017(16)
C14 0.0304(16) 0.058(3) 0.0494(18) 0.0004(17) 0.0053(14) -0.0009(17)
C13 0.0334(17) 0.053(3) 0.0567(19) 0.0038(18) -0.0063(15) -0.0060(17)
C5 0.051(2) 0.058(3) 0.054(2) 0.0038(18) 0.0004(16) -0.0149(19)
C3 0.073(3) 0.069(3) 0.0460(19) -0.0173(19) -0.0094(19) 0.009(2)
C2 0.056(2) 0.069(3) 0.0498(19) -0.0098(19) 0.0019(17) 0.010(2)
C4 0.065(2) 0.059(3) 0.055(2) -0.0071(19) -0.0169(19) -0.011(2)

loop_
_atom_type_symbol
_atom_type_description
_atom_type_scat_dispersion_real
_atom_type_scat_dispersion_imag
_atom_type_scat_source
C C 0.0033 0.0016 'International Tables Vol C Tables 4.2.6.8 and 6.1.1.4'
H H 0.0000 0.0000 'International Tables Vol C Tables 4.2.6.8 and 6.1.1.4'
Cl Cl 0.1484 0.1585 'International Tables Vol C Tables 4.2.6.8 and 6.1.1.4'
N N 0.0061 0.0033 'International Tables Vol C Tables 4.2.6.8 and 6.1.1.4'
O O 0.0106 0.0060 'International Tables Vol C Tables 4.2.6.8 and 6.1.1.4'

loop_
_geom_angle_atom_site_label_1
_geom_angle_atom_site_label_2
_geom_angle_atom_site_label_3
_geom_angle
_geom_angle_site_symmetry_1
_geom_angle_site_symmetry_3
_geom_angle_publ_flag
C10 N4 C11 131.9(2) . . ?
C10 N4 C15 107.0(2) . . ?
C11 N4 C15 121.0(2) . . ?
C15 N5 C9 105.5(2) . . ?
C8 N3 C7 128.8(3) . . ?
C7 N2 C6 105.8(2) . . ?
C7 N1 C1 103.5(2) . . ?
C10 C9 N5 111.8(2) . . ?
C10 C9 C8 128.1(3) . . ?
N5 C9 C8 120.0(2) . . ?
N5 C15 N4 110.4(2) . . ?
N5 C15 C14 131.3(3) . . ?
N4 C15 C14 118.3(3) . . ?
C9 C10 N4 105.2(2) . . ?
N1 C7 N2 114.9(3) . . ?
N1 C7 N3 122.2(3) . . ?
N2 C7 N3 122.9(3) . . ?
N2 C6 C5 131.5(3) . . ?
N2 C6 C1 105.4(3) . . ?
C5 C6 C1 122.9(3) . . ?
O1 C8 N3 123.2(3) . . ?
O1 C8 C9 125.1(3) . . ?
N3 C8 C9 111.7(3) . . ?
C2 C1 C6 120.0(3) . . ?
C2 C1 N1 129.5(3) . . ?
C6 C1 N1 110.4(3) . . ?
C11 C12 C13 120.1(3) . . ?
C12 C11 N4 119.8(3) . . ?
C12 C11 Cl1 124.5(2) . . ?
N4 C11 Cl1 115.7(2) . . ?
C13 C14 C15 119.3(3) . . ?
C14 C13 C12 121.5(3) . . ?
C6 C5 C4 116.3(3) . . ?
C2 C3 C4 122.2(3) . . ?
C3 C2 C1 117.4(3) . . ?
C5 C4 C3 121.0(3) . . ?

loop_
_geom_bond_atom_site_label_1
_geom_bond_atom_site_label_2
_geom_bond_distance
_geom_bond_site_symmetry_2
_geom_bond_publ_flag
Cl1 C11 1.709(3) . ?
O1 C8 1.224(3) . ?
N4 C10 1.372(3) . ?
N4 C11 1.388(4) . ?
N4 C15 1.403(3) . ?
N5 C15 1.318(4) . ?
N5 C9 1.372(3) . ?
N3 C8 1.363(4) . ?
N3 C7 1.379(4) . ?
N2 C7 1.353(4) . ?
N2 C6 1.384(4) . ?
N1 C7 1.309(3) . ?
N1 C1 1.393(4) . ?
C9 C10 1.363(4) . ?
C9 C8 1.472(4) . ?
C15 C14 1.418(4) . ?
C6 C5 1.384(4) . ?
C6 C1 1.390(4) . ?
C1 C2 1.389(4) . ?
C12 C11 1.344(4) . ?
C12 C13 1.412(4) . ?
C14 C13 1.346(4) . ?
C5 C4 1.387(4) . ?
C3 C2 1.377(4) . ?
C3 C4 1.389(5) . ?
